data_7248372
loop_
_publ_author_name
'Jiang, Kefan'
'Ma, Along'
'Li, Yuansheng'
'Wang, Jiawei'
'Yin, Zhengmao'
'Wang, Shuxin'

_publ_section_title
;
 Understanding the decomposition process of the Pt1Ag24(SPhCl2)18
 nanocluster at the atomic level
;
_journal_issue 15
_journal_name_full 'RSC Advances'
_journal_page_first 10574
_journal_page_last 10579
_journal_paper_doi 10.1039/D4RA01274G
_journal_volume 14
_journal_year 2024
_chemical_formula_moiety 'C48 H24 Ag4 Br3.69 Cl8.62 Pt S8, 2(C24 H20 P)'
_chemical_formula_sum 'C96 H64 Ag4 Br3.69 Cl8.62 P2 Pt S8'
_chemical_formula_weight 2762.91
_space_group_crystal_system triclinic
_space_group_IT_number 2
_space_group_name_Hall '-P 1'
_space_group_name_H-M_alt 'P -1'
_atom_sites_solution_hydrogens geom
_atom_sites_solution_primary dual
_audit_creation_date 2024-01-19
_audit_creation_method
;
Olex2 1.3
(compiled 2020.11.12 svn.r5f609507 for OlexSys, GUI svn.r6408)
;
_audit_update_record
;
2024-01-20 deposited with the CCDC.	2024-03-22 downloaded from the CCDC.
;
_cell_angle_alpha 110.766(2)
_cell_angle_beta 112.206(2)
_cell_angle_gamma 90.922(2)
_cell_formula_units_Z 2
_cell_length_a 17.7833(12)
_cell_length_b 17.8696(12)
_cell_length_c 18.2588(12)
_cell_measurement_reflns_used 9858
_cell_measurement_temperature 170
_cell_measurement_theta_max 27.83
_cell_measurement_theta_min 2.30
_cell_volume 4946.9(6)
_computing_molecular_graphics 'Olex2 1.3 (Dolomanov et al., 2009)'
_computing_publication_material 'Olex2 1.3 (Dolomanov et al., 2009)'
_computing_structure_refinement 'SHELXL 2019/2 (Sheldrick, 2015)'
_computing_structure_solution 'SHELXT  (Sheldrick, 2015)'
_diffrn_ambient_temperature 170
_diffrn_measured_fraction_theta_full 0.996
_diffrn_measured_fraction_theta_max 0.996
_diffrn_measurement_device_type 'D8 QUEST'
_diffrn_measurement_method '\f and \w scans'
_diffrn_radiation_type MoK\a
_diffrn_radiation_wavelength 0.71073
_diffrn_reflns_av_unetI/netI 0.0574
_diffrn_reflns_Laue_measured_fraction_full 0.996
_diffrn_reflns_Laue_measured_fraction_max 0.996
_diffrn_reflns_limit_h_max 19
_diffrn_reflns_limit_h_min -21
_diffrn_reflns_limit_k_max 19
_diffrn_reflns_limit_k_min -21
_diffrn_reflns_limit_l_max 21
_diffrn_reflns_limit_l_min 0
_diffrn_reflns_number 17189
_diffrn_reflns_point_group_measured_fraction_full 0.996
_diffrn_reflns_point_group_measured_fraction_max 0.996
_diffrn_reflns_theta_full 24.999
_diffrn_reflns_theta_max 24.999
_diffrn_reflns_theta_min 1.910
_diffrn_source_current 1.4
_diffrn_source_power 0.07
_diffrn_source_voltage 50.0
_diffrn_standards_number 0
_exptl_absorpt_coefficient_mu 4.156
_exptl_absorpt_correction_T_max 0.2456
_exptl_absorpt_correction_T_min 0.1054
_exptl_absorpt_correction_type multi-scan
_exptl_absorpt_process_details 'SADABS-2016/2 was used for absorption correction.'
_exptl_crystal_colour yellow
_exptl_crystal_colour_primary yellow
_exptl_crystal_density_diffrn 1.855
_exptl_crystal_description block
_exptl_crystal_F_000 2679
_exptl_crystal_size_max 0.12
_exptl_crystal_size_mid 0.11
_exptl_crystal_size_min 0.09
_refine_diff_density_max 4.858
_refine_diff_density_min -1.723
_refine_diff_density_rms 0.233
_refine_ls_extinction_method none
_refine_ls_goodness_of_fit_ref 1.058
_refine_ls_hydrogen_treatment constr
_refine_ls_matrix_type full
_refine_ls_number_parameters 952
_refine_ls_number_reflns 17189
_refine_ls_number_restraints 1658
_refine_ls_restrained_S_all 1.061
_refine_ls_R_factor_all 0.1436
_refine_ls_R_factor_gt 0.0994
_refine_ls_shift/su_max 0.002
_refine_ls_shift/su_mean 0.000
_refine_ls_structure_factor_coef Fsqd
_refine_ls_weighting_details 'w=1/[\s^2^(Fo^2^)+(0.0950P)^2^+115.3126P] where P=(Fo^2^+2Fc^2^)/3'
_refine_ls_weighting_scheme calc
_refine_ls_wR_factor_gt 0.2393
_refine_ls_wR_factor_ref 0.2635
_reflns_Friedel_coverage 0.000
_reflns_number_gt 12676
_reflns_number_total 17189
_reflns_threshold_expression 'I > 2\s(I)'
_cod_data_source_file d4ra01274g2.cif
_cod_data_source_block 5
_cod_database_code 7248372
_shelx_shelxl_version_number 2019/2
_shelx_space_group_comment
;
The symmetry employed for this shelxl refinement is uniquely defined
by the following loop, which should always be used as a source of
symmetry information in preference to the above space-group names.
They are only intended as comments.
;
_shelx_estimated_absorpt_t_max 0.706
_shelx_estimated_absorpt_t_min 0.635
_olex2_refinement_description
;
1. Fixed Uiso
 At 1.2 times of:
  All C(H) groups
2. Shared sites
{Cl12, Br1}
{Cl8, Br4}
{Cl3, Br6}
{Cl1, Br7}
{Cl5, Br2}
{Cl16, Br5}
{Cl14, Br3}
{Cl10, Br8}
3. Restrained distances
 P2-C31 \\sim P2-C81 \\sim P2-C55 \\sim P2-C70
 with sigma of 0.02
 P1-C84 \\sim P1-C75 \\sim P1-C14 \\sim P1-C4
 with sigma of 0.02
4. Uiso/Uaniso restraints and constraints
S4 \\sim C8 \\sim C32 \\sim C34 \\sim C60 \\sim C62 \\sim C64: within 2A with
sigma of 0.01 and sigma for terminal atoms of 0.02 within 2A
C21 \\sim C38 \\sim C41 \\sim C72 \\sim C74 \\sim C76: within 2A with sigma of
0.01 and sigma for terminal atoms of 0.02 within 2A
S5 \\sim C3 \\sim C15 \\sim C30 \\sim C54 \\sim C56 \\sim C58: within 2A with
sigma of 0.01 and sigma for terminal atoms of 0.02 within 2A
C12 \\sim C28 \\sim C49 \\sim C89 \\sim C91 \\sim C93: within 2A with sigma of
0.01 and sigma for terminal atoms of 0.02 within 2A
P1 \\sim C1 \\sim C4 \\sim C5 \\sim C6 \\sim C9 \\sim C11 \\sim C13 \\sim C14
\\sim C44 \\sim C45 \\sim C46 \\sim C47 \\sim C48 \\sim C50 \\sim C52 \\sim C67
\\sim C69 \\sim C71 \\sim C73 \\sim C75 \\sim C77 \\sim C84 \\sim C86 \\sim
C88: within 2A with sigma of 0.01 and sigma for terminal atoms of 0.02 within 2A
S8 \\sim C29 \\sim C51 \\sim C53 \\sim C95 \\sim C96 \\sim C97: within 2A with
sigma of 0.01 and sigma for terminal atoms of 0.02 within 2A
S2 \\sim C7 \\sim C19 \\sim C26 \\sim C90 \\sim C92 \\sim C94: within 2A with
sigma of 0.01 and sigma for terminal atoms of 0.02 within 2A
P2 \\sim C2 \\sim C18 \\sim C31 \\sim C33 \\sim C35 \\sim C36 \\sim C37 \\sim
C39 \\sim C40 \\sim C42 \\sim C55 \\sim C57 \\sim C59 \\sim C61 \\sim C63 \\sim
C65 \\sim C66 \\sim C68 \\sim C70 \\sim C79 \\sim C81 \\sim C83 \\sim C85 \\sim
C87: within 2A with sigma of 0.01 and sigma for terminal atoms of 0.02 within 2A
S3 \\sim C10 \\sim C25 \\sim C43 \\sim C78 \\sim C80 \\sim C82: within 2A with
sigma of 0.01 and sigma for terminal atoms of 0.02 within 2A
Ag1 \\sim Ag2 \\sim S4: within 2A with sigma of 0.001 and sigma for terminal
atoms of 0.002 within 2A
Uanis(Cl12) = Uanis(Br1)
Uanis(Cl5) = Uanis(Br2)
Uanis(Cl14) = Uanis(Br3)
Uanis(Cl8) = Uanis(Br4)
Uanis(Cl16) = Uanis(Br5)
Uanis(Cl3) = Uanis(Br6)
Uanis(Cl10) = Uanis(Br8)
Uanis(Cl1) = Uanis(Br7)
5. Rigid body (RIGU) restrains
 All non-hydrogen atoms
 with sigma for 1-2 distances of 0.001 and sigma for 1-3 distances of 0.001
6. Others
 Fixed Sof: Cl2(0.55) Cl4(0.45) Cl7(0.59) Cl9(0.46) Cl11(0.47) Cl13(0.59)
 Cl15(0.67) Cl17(0.53) Cl12(0.59) Br1(0.41) Cl8(0.53) Br4(0.47) Cl3(0.59)
 Br6(0.41) Cl1(0.55) Br7(0.45) Cl5(0.46) Br2(0.54) Cl16(0.47) Br5(0.53)
 Cl14(0.67) Br3(0.33) Cl10(0.45) Br8(0.55)
7.a Aromatic/amide H refined with riding coordinates:
 C30(H30), C15(H15), C58(H58), C10(H10), C78(H78), C25(H25), C22(H22),
 C27(H27), C23(H23), C89(H89), C12(H12), C93(H93), C8(H8), C34(H34), C64(H64),
 C72(H72), C21(H21), C76(H76), C51(H51), C29(H29), C96(H96), C94(H94), C7(H7),
 C26(H26), C1(H1), C6(H6), C9(H9), C11(H11), C13(H13), C44(H44), C46(H46),
 C48(H48), C50(H50), C52(H52), C45(H45), C5(H5), C86(H86), C47(H47), C88(H88),
 C67(H67), C69(H69), C71(H71), C73(H73), C77(H77), C18(H18), C66(H66), C36(H36),
  C68(H68), C2(H2), C33(H33), C35(H35), C37(H37), C39(H39), C42(H42), C57(H57),
 C59(H59), C61(H61), C63(H63), C65(H65), C79(H79), C83(H83), C85(H85), C87(H87),
  C40(H40)
7.b Fitted hexagon refined as free rotating group:
 C3(C54,C30,C56,C15,C58), C10(C78,C43,C80,C25,C82), C17(C20,C22,C27,C24,C23),
 C28(C89,C49,C91,C12,C93), C32(C60,C8,C62,C34,C64), C38(C72,C21,C74,C41,C76),
 C51(C95,C29,C96,C53,C97), C90(C92,C94,C19,C7,C26), C1(C4,C6,C9,C11,C13),
 C44(C46,C48,C50,C52,C14), C45(C84,C5,C86,C47,C88), C67(C69,C71,C73,C75,C77),
 C18(C66,C36,C68,C2,C70), C31(C33,C35,C37,C39,C42), C55(C57,C59,C61,C63,C65),
 C79(C81,C83,C85,C87,C40)
;
_smtbx_masks_void_probe_radius 1.2
_smtbx_masks_void_truncation_radius 1.2
_olex2_submission_special_instructions 'No special instructions were received'

loop_
_space_group_symop_operation_xyz
'x, y, z'
'-x, -y, -z'

loop_
_atom_site_label
_atom_site_type_symbol
_atom_site_fract_x
_atom_site_fract_y
_atom_site_fract_z
_atom_site_U_iso_or_equiv
_atom_site_adp_type
_atom_site_occupancy
_atom_site_site_symmetry_order
_atom_site_calc_flag
_atom_site_refinement_flags_posn
_atom_site_refinement_flags_adp
_atom_site_refinement_flags_occupancy
_atom_site_disorder_assembly
_atom_site_disorder_group
Pt Pt 0.16602(6) 0.67352(6) 0.29033(4) 0.04207(18) Uani 1 1 d . . . . .
Ag1 Ag 0.27364(16) 0.85392(13) 0.45699(14) 0.0728(6) Uani 1 1 d . . . . .
Ag2 Ag 0.11567(14) 0.77980(15) 0.45457(14) 0.0736(6) Uani 1 1 d . . . . .
Ag3 Ag 0.34883(12) 0.69722(15) 0.45850(13) 0.0692(6) Uani 1 1 d . . . . .
Ag4 Ag 0.19011(14) 0.62056(13) 0.45680(13) 0.0647(5) Uani 1 1 d . . . . .
Cl2 Cl 0.0357(10) 0.5935(11) 0.6057(9) 0.094(5) Uani 0.55 1 d . . P . .
Cl4 Cl 0.1853(15) 0.5372(11) 0.0939(11) 0.100(6) Uani 0.45 1 d . . P . .
Cl7 Cl 0.4853(9) 0.5341(10) 0.6202(9) 0.094(4) Uani 0.59 1 d . . P . .
Cl9 Cl 0.0105(8) 0.4890(11) 0.0887(9) 0.077(4) Uani 0.46 1 d . . P . .
Cl11 Cl -0.0207(10) 0.6650(9) 0.0861(9) 0.073(4) Uani 0.47 1 d . . P . .
Cl13 Cl 0.0925(8) 1.0493(8) 0.6064(7) 0.078(3) Uani 0.59 1 d . . P . .
Cl15 Cl 0.1572(8) 0.7044(10) 0.0908(8) 0.107(5) Uani 0.67 1 d . . P . .
Cl17 Cl 0.5545(11) 0.9917(10) 0.6136(9) 0.089(5) Uani 0.53 1 d . . P . .
S1 S 0.0840(5) 0.6819(5) 0.5079(4) 0.0713(17) Uani 1 1 d . . . . .
S2 S 0.2108(4) 0.7996(3) 0.2939(4) 0.0473(11) Uani 1 1 d . U . . .
S3 S 0.3297(5) 0.5892(5) 0.5113(5) 0.0765(17) Uani 1 1 d . U . . .
S4 S 0.1787(5) 0.9250(5) 0.5077(5) 0.0740(17) Uani 1 1 d . U . . .
S5 S 0.0425(4) 0.7148(4) 0.2913(4) 0.0520(12) Uani 1 1 d . U . . .
S6 S 0.4208(5) 0.8354(5) 0.5122(5) 0.0751(18) Uani 1 1 d . . . . .
S7 S 0.2917(3) 0.6364(3) 0.2951(4) 0.0451(11) Uani 1 1 d . . . . .
S8 S 0.1257(3) 0.5513(3) 0.2925(4) 0.0452(11) Uani 1 1 d . U . . .
C3 C 0.0196(10) 0.7876(8) 0.2378(9) 0.058(3) Uani 1 1 d G U . . .
C54 C -0.0078(11) 0.7600(7) 0.1491(9) 0.063(3) Uani 1 1 d G U . . .
C30 C -0.0309(11) 0.8139(10) 0.1085(7) 0.067(3) Uani 1 1 d G U . . .
H30 H -0.049618 0.795053 0.047943 0.080 Uiso 1 1 calc R U . . .
C56 C -0.0267(11) 0.8953(9) 0.1566(10) 0.065(3) Uani 1 1 d G U . . .
C15 C 0.0007(10) 0.9228(7) 0.2453(9) 0.064(3) Uani 1 1 d G U . . .
H15 H 0.003630 0.978409 0.278162 0.077 Uiso 1 1 calc R U . . .
C58 C 0.0238(10) 0.8689(9) 0.2859(7) 0.064(3) Uani 1 1 d G U . . .
H58 H 0.042526 0.887766 0.346496 0.076 Uiso 1 1 calc R U . . .
C10 C 0.3722(10) 0.7166(10) 0.7627(9) 0.076(4) Uani 1 1 d G U . . .
H10 H 0.346783 0.753518 0.793970 0.091 Uiso 1 1 calc R U . . .
C78 C 0.3376(8) 0.6865(11) 0.6735(9) 0.070(4) Uani 1 1 d G U . . .
H78 H 0.288604 0.702826 0.643771 0.084 Uiso 1 1 calc R U . . .
C43 C 0.3749(10) 0.6326(11) 0.6277(7) 0.070(3) Uani 1 1 d G U . . .
C80 C 0.4466(10) 0.6087(10) 0.6712(10) 0.065(3) Uani 1 1 d G U . . .
C25 C 0.4812(8) 0.6388(11) 0.7604(10) 0.069(4) Uani 1 1 d G U . . .
H25 H 0.530218 0.622526 0.790163 0.083 Uiso 1 1 calc R U . . .
C82 C 0.4440(11) 0.6928(11) 0.8062(7) 0.075(4) Uani 1 1 d G U . . .
C17 C 0.2272(11) 0.4859(9) 0.1580(9) 0.064(5) Uani 1 1 d G . . . .
C20 C 0.2768(11) 0.5240(7) 0.2453(10) 0.061(4) Uani 1 1 d G . . . .
C22 C 0.3204(11) 0.4790(9) 0.2904(8) 0.087(8) Uani 1 1 d G . . . .
H22 H 0.354274 0.505042 0.350085 0.105 Uiso 1 1 calc R U . . .
C27 C 0.3144(12) 0.3959(9) 0.2481(10) 0.076(6) Uani 1 1 d G . . . .
H27 H 0.344173 0.365146 0.278941 0.091 Uiso 1 1 calc R U . . .
C24 C 0.2648(12) 0.3578(7) 0.1608(10) 0.070(5) Uani 1 1 d G . . . .
C23 C 0.2212(12) 0.4028(9) 0.1157(8) 0.088(7) Uani 1 1 d G . . . .
H23 H 0.187356 0.376769 0.056009 0.106 Uiso 1 1 calc R U . . .
C28 C 0.1871(13) 0.7835(12) 0.8007(8) 0.088(4) Uani 1 1 d G U . . .
C89 C 0.1332(12) 0.7097(11) 0.7528(11) 0.082(4) Uani 1 1 d G U . D .
H89 H 0.117106 0.681018 0.780939 0.098 Uiso 1 1 calc R U . . .
C49 C 0.1029(10) 0.6778(9) 0.6637(11) 0.071(4) Uani 1 1 d G U . D .
C91 C 0.1265(11) 0.7198(11) 0.6225(8) 0.069(4) Uani 1 1 d G U . D .
C12 C 0.1803(11) 0.7936(11) 0.6704(11) 0.078(4) Uani 1 1 d G U . D .
H12 H 0.196452 0.822276 0.642194 0.093 Uiso 1 1 calc R U . . .
C93 C 0.2107(11) 0.8255(10) 0.7595(10) 0.087(4) Uani 1 1 d G U . D .
H93 H 0.247503 0.875966 0.792201 0.104 Uiso 1 1 calc R U . . .
C32 C 0.2185(11) 0.9706(11) 0.6229(7) 0.069(3) Uani 1 1 d G U . . .
C60 C 0.1738(9) 1.0199(10) 0.6624(9) 0.068(4) Uani 1 1 d G U . . .
C8 C 0.2053(10) 1.0565(10) 0.7515(10) 0.072(4) Uani 1 1 d G U . . .
H8 H 0.174734 1.090203 0.778471 0.087 Uiso 1 1 calc R U . . .
C62 C 0.2815(11) 1.0440(11) 0.8010(7) 0.080(4) Uani 1 1 d G U . . .
C34 C 0.3261(9) 0.9947(11) 0.7615(9) 0.081(4) Uani 1 1 d G U . . .
H34 H 0.378216 0.986136 0.795389 0.098 Uiso 1 1 calc R U . . .
C64 C 0.2947(10) 0.9581(10) 0.6724(10) 0.076(4) Uani 1 1 d G U . . .
H64 H 0.325195 0.924397 0.645440 0.091 Uiso 1 1 calc R U . . .
C38 C 0.5429(11) 0.9535(11) 0.8045(8) 0.079(4) Uani 1 1 d G U . . .
C72 C 0.4874(11) 0.8810(11) 0.7660(10) 0.083(4) Uani 1 1 d G U . B .
H72 H 0.475430 0.857589 0.800480 0.100 Uiso 1 1 calc R U . . .
C21 C 0.4495(10) 0.8428(10) 0.6770(10) 0.080(4) Uani 1 1 d G U . B .
H21 H 0.411548 0.793328 0.650635 0.096 Uiso 1 1 calc R U . . .
C74 C 0.4670(12) 0.8771(12) 0.6265(8) 0.075(4) Uani 1 1 d G U . B .
C41 C 0.5224(11) 0.9496(12) 0.6651(11) 0.076(4) Uani 1 1 d G U . B .
C76 C 0.5604(10) 0.9877(9) 0.7541(12) 0.077(4) Uani 1 1 d G U . B .
H76 H 0.598278 1.037241 0.780407 0.093 Uiso 1 1 calc R U . . .
C51 C -0.1166(9) 0.4771(12) 0.1190(8) 0.079(4) Uani 1 1 d G U . . .
H51 H -0.145290 0.460134 0.058538 0.095 Uiso 1 1 calc R U . . .
C95 C -0.1594(7) 0.4750(12) 0.1683(11) 0.077(4) Uani 1 1 d G U . . .
C29 C -0.1174(9) 0.4998(12) 0.2568(11) 0.078(4) Uani 1 1 d G U . . .
H29 H -0.146680 0.498420 0.290465 0.093 Uiso 1 1 calc R U . . .
C96 C -0.0327(9) 0.5267(11) 0.2959(8) 0.070(4) Uani 1 1 d G U . . .
H96 H -0.004005 0.543659 0.356325 0.084 Uiso 1 1 calc R U . . .
C53 C 0.0101(7) 0.5288(11) 0.2466(10) 0.061(3) Uani 1 1 d G U . . .
C97 C -0.0319(9) 0.5040(12) 0.1581(10) 0.070(4) Uani 1 1 d G U . . .
C90 C 0.2819(9) 0.7872(11) 0.2423(10) 0.061(3) Uani 1 1 d G U . . .
C92 C 0.2532(8) 0.7462(11) 0.1538(10) 0.069(4) Uani 1 1 d G U . . .
C94 C 0.3075(10) 0.7393(11) 0.1143(8) 0.078(4) Uani 1 1 d G U . . .
H94 H 0.287872 0.711281 0.053858 0.093 Uiso 1 1 calc R U . . .
C19 C 0.3904(10) 0.7732(12) 0.1633(11) 0.078(4) Uani 1 1 d G U . . .
C7 C 0.4190(8) 0.8142(11) 0.2518(11) 0.075(4) Uani 1 1 d G U . . .
H7 H 0.475704 0.837417 0.285264 0.090 Uiso 1 1 calc R U . . .
C26 C 0.3648(10) 0.8212(11) 0.2913(8) 0.071(4) Uani 1 1 d G U . . .
H26 H 0.384364 0.849160 0.351728 0.085 Uiso 1 1 calc R U . . .
Cl12 Cl 0.3112(4) 1.0817(4) 0.9180(3) 0.1143(19) Uani 0.59 1 d . . P A 3
Br1 Br 0.3112(4) 1.0817(4) 0.9180(3) 0.1143(19) Uani 0.41 1 d . . P A 4
Cl8 Cl 0.5830(4) 1.0048(4) 0.9219(3) 0.127(2) Uani 0.53 1 d . . P B 5
Br4 Br 0.5830(4) 1.0048(4) 0.9219(3) 0.127(2) Uani 0.47 1 d . . P B 6
Cl3 Cl 0.4920(4) 0.7363(5) 0.9212(3) 0.128(3) Uani 0.59 1 d . . P C 7
Br6 Br 0.4920(4) 0.7363(5) 0.9212(3) 0.128(3) Uani 0.41 1 d . . P C 8
Cl1 Cl 0.2375(4) 0.8119(4) 0.9173(3) 0.1165(19) Uani 0.55 1 d . . P D 9
Br7 Br 0.2375(4) 0.8119(4) 0.9173(3) 0.1165(19) Uani 0.45 1 d . . P D 10
Cl5 Cl -0.2643(3) 0.4258(5) 0.1179(4) 0.144(2) Uani 0.46 1 d . . P E 11
Br2 Br -0.2643(3) 0.4258(5) 0.1179(4) 0.144(2) Uani 0.54 1 d . . P E 12
Cl16 Cl -0.0720(5) 0.9540(4) 0.0954(4) 0.141(2) Uani 0.47 1 d . . P F 13
Br5 Br -0.0720(5) 0.9540(4) 0.0954(4) 0.141(2) Uani 0.53 1 d . . P F 14
Cl14 Cl 0.4457(4) 0.7711(6) 0.0986(5) 0.132(3) Uani 0.67 1 d . . P G 15
Br3 Br 0.4457(4) 0.7711(6) 0.0986(5) 0.132(3) Uani 0.33 1 d . . P G 16
Cl10 Cl 0.2692(4) 0.2537(3) 0.1023(3) 0.1045(16) Uani 0.45 1 d . . P H 17
Br8 Br 0.2692(4) 0.2537(3) 0.1023(3) 0.1045(16) Uani 0.55 1 d . . P H 18
P1 P 0.3421(4) 0.3378(4) 0.7250(3) 0.0572(11) Uani 1 1 d D U . . .
C1 C 0.3435(10) 0.1704(10) 0.6631(10) 0.067(3) Uani 1 1 d G U . . .
H1 H 0.323626 0.168226 0.703954 0.080 Uiso 1 1 calc R U . . .
C4 C 0.3584(10) 0.2441(8) 0.6570(10) 0.064(2) Uani 1 1 d DG U . . .
C6 C 0.3876(10) 0.2472(7) 0.5972(11) 0.067(3) Uani 1 1 d G U . . .
H6 H 0.397742 0.297600 0.593006 0.080 Uiso 1 1 calc R U . . .
C9 C 0.4018(11) 0.1768(10) 0.5436(10) 0.069(3) Uani 1 1 d G U . . .
H9 H 0.421691 0.178923 0.502760 0.083 Uiso 1 1 calc R U . . .
C11 C 0.3869(11) 0.1031(8) 0.5497(10) 0.071(3) Uani 1 1 d G U . . .
H11 H 0.396607 0.054896 0.513110 0.086 Uiso 1 1 calc R U . . .
C13 C 0.3578(11) 0.0999(7) 0.6095(11) 0.070(3) Uani 1 1 d G U . . .
H13 H 0.347575 0.049546 0.613706 0.084 Uiso 1 1 calc R U . . .
C44 C 0.2016(9) 0.3308(8) 0.5922(10) 0.062(3) Uani 1 1 d G U . . .
H44 H 0.190283 0.276073 0.585511 0.074 Uiso 1 1 calc R U . . .
C46 C 0.1446(7) 0.3611(9) 0.5382(9) 0.062(3) Uani 1 1 d G U . . .
H46 H 0.094436 0.327060 0.494579 0.075 Uiso 1 1 calc R U . . .
C48 C 0.1611(8) 0.4412(10) 0.5480(10) 0.065(4) Uani 1 1 d G U . . .
H48 H 0.122200 0.461904 0.511068 0.079 Uiso 1 1 calc R U . . .
C50 C 0.2345(10) 0.4910(8) 0.6118(11) 0.067(4) Uani 1 1 d G U . . .
H50 H 0.245811 0.545763 0.618490 0.080 Uiso 1 1 calc R U . . .
C52 C 0.2915(8) 0.4607(9) 0.6658(9) 0.063(3) Uani 1 1 d G U . . .
H52 H 0.341659 0.494778 0.709424 0.076 Uiso 1 1 calc R U . . .
C14 C 0.2750(8) 0.3806(10) 0.6560(9) 0.062(2) Uani 1 1 d DG U . . .
C45 C 0.5112(10) 0.3821(9) 0.7866(11) 0.083(5) Uani 1 1 d G U . . .
H45 H 0.509952 0.333135 0.742403 0.100 Uiso 1 1 calc R U . . .
C84 C 0.4385(7) 0.4015(10) 0.7946(10) 0.067(2) Uani 1 1 d DG U . . .
C5 C 0.4403(8) 0.4731(11) 0.8593(11) 0.075(4) Uani 1 1 d G U . . .
H5 H 0.390630 0.486394 0.864772 0.091 Uiso 1 1 calc R U . . .
C86 C 0.5147(10) 0.5252(9) 0.9161(10) 0.081(5) Uani 1 1 d G U . . .
H86 H 0.515919 0.574134 0.960294 0.097 Uiso 1 1 calc R U . . .
C47 C 0.5874(8) 0.5058(10) 0.9081(11) 0.089(5) Uani 1 1 d G U . . .
H47 H 0.638225 0.541375 0.946872 0.106 Uiso 1 1 calc R U . . .
C88 C 0.5856(7) 0.4342(11) 0.8434(12) 0.092(5) Uani 1 1 d G U . . .
H88 H 0.635243 0.420876 0.837927 0.111 Uiso 1 1 calc R U . . .
C67 C 0.1798(7) 0.3104(12) 0.8251(10) 0.073(3) Uani 1 1 d G U . . .
H67 H 0.123704 0.314828 0.813618 0.088 Uiso 1 1 calc R U . . .
C69 C 0.2261(9) 0.2869(12) 0.8912(10) 0.073(3) Uani 1 1 d G U . . .
H69 H 0.201682 0.275350 0.925030 0.088 Uiso 1 1 calc R U . . .
C71 C 0.3082(9) 0.2804(11) 0.9080(10) 0.073(3) Uani 1 1 d G U . . .
H71 H 0.339891 0.264339 0.953223 0.087 Uiso 1 1 calc R U . . .
C73 C 0.3440(7) 0.2973(11) 0.8586(11) 0.070(3) Uani 1 1 d G U . . .
H73 H 0.400122 0.292806 0.870005 0.084 Uiso 1 1 calc R U . . .
C75 C 0.2977(9) 0.3207(11) 0.7924(10) 0.065(2) Uani 1 1 d DG U . . .
C77 C 0.2156(9) 0.3273(11) 0.7756(9) 0.070(3) Uani 1 1 d G U . . .
H77 H 0.183937 0.343295 0.730399 0.083 Uiso 1 1 calc R U . . .
P2 P 0.1677(4) 1.1695(4) 1.2761(3) 0.0583(12) Uani 1 1 d D U . . .
C18 C 0.1983(11) 1.0705(7) 1.1389(10) 0.068(3) Uani 1 1 d G U . . .
H18 H 0.198788 1.116688 1.124684 0.081 Uiso 1 1 calc R U . . .
C66 C 0.2147(11) 0.9984(9) 1.0902(9) 0.069(3) Uani 1 1 d G U . . .
H66 H 0.226429 0.995343 1.042626 0.083 Uiso 1 1 calc R U . . .
C36 C 0.2141(11) 0.9308(7) 1.1110(10) 0.071(3) Uani 1 1 d G U . . .
H36 H 0.225274 0.881540 1.077645 0.085 Uiso 1 1 calc R U . . .
C68 C 0.1969(11) 0.9353(7) 1.1805(10) 0.071(3) Uani 1 1 d G U . . .
H68 H 0.196479 0.889080 1.194723 0.086 Uiso 1 1 calc R U . . .
C2 C 0.1805(11) 1.0074(9) 1.2293(9) 0.069(3) Uani 1 1 d G U . . .
H2 H 0.168838 1.010424 1.276783 0.082 Uiso 1 1 calc R U . . .
C70 C 0.1812(11) 1.0750(7) 1.2084(10) 0.065(2) Uani 1 1 d DG U . . .
C31 C 0.2641(8) 1.2361(9) 1.3454(10) 0.064(2) Uani 1 1 d DG U . . .
C33 C 0.3351(10) 1.2194(8) 1.3324(9) 0.065(4) Uani 1 1 d G U . . .
H33 H 0.333772 1.169876 1.288750 0.079 Uiso 1 1 calc R U . . .
C35 C 0.4082(8) 1.2750(10) 1.3832(11) 0.071(4) Uani 1 1 d G U . . .
H35 H 0.456784 1.263625 1.374314 0.086 Uiso 1 1 calc R U . . .
C37 C 0.4102(8) 1.3475(9) 1.4471(10) 0.073(4) Uani 1 1 d G U . . .
H37 H 0.460159 1.385512 1.481816 0.088 Uiso 1 1 calc R U . . .
C39 C 0.3392(10) 1.3642(8) 1.4601(9) 0.070(4) Uani 1 1 d G U . . .
H39 H 0.340521 1.413651 1.503754 0.084 Uiso 1 1 calc R U . . .
C42 C 0.2661(8) 1.3085(10) 1.4093(11) 0.066(4) Uani 1 1 d G U . . .
H42 H 0.217508 1.319903 1.418191 0.080 Uiso 1 1 calc R U . . .
C55 C 0.1230(10) 1.1527(11) 1.3435(10) 0.065(2) Uani 1 1 d DG U . . .
C57 C 0.1717(8) 1.1287(11) 1.4083(10) 0.065(3) Uani 1 1 d G U . . .
H57 H 0.227474 1.124358 1.417620 0.078 Uiso 1 1 calc R U . . .
C59 C 0.1389(10) 1.1112(11) 1.4596(9) 0.067(3) Uani 1 1 d G U . . .
H59 H 0.172145 1.094847 1.503945 0.080 Uiso 1 1 calc R U . . .
C61 C 0.0573(10) 1.1176(11) 1.4460(10) 0.070(3) Uani 1 1 d G U . . .
H61 H 0.034835 1.105653 1.481063 0.084 Uiso 1 1 calc R U . . .
C63 C 0.0086(8) 1.1416(11) 1.3811(11) 0.070(3) Uani 1 1 d G U . . .
H63 H -0.047146 1.145968 1.371856 0.084 Uiso 1 1 calc R U . . .
C65 C 0.0415(10) 1.1591(11) 1.3299(9) 0.067(3) Uani 1 1 d G U . . .
H65 H 0.008182 1.175479 1.285530 0.080 Uiso 1 1 calc R U . . .
C79 C 0.0294(11) 1.1639(8) 1.1369(11) 0.077(4) Uani 1 1 d G U . . .
H79 H 0.017523 1.108105 1.126441 0.093 Uiso 1 1 calc R U . . .
C81 C 0.1003(10) 1.2130(10) 1.2063(10) 0.067(2) Uani 1 1 d DG U . . .
C83 C 0.1176(9) 1.2946(9) 1.2216(9) 0.071(4) Uani 1 1 d G U . . .
H83 H 0.166034 1.328179 1.269011 0.085 Uiso 1 1 calc R U . . .
C85 C 0.0641(11) 1.3272(8) 1.1676(11) 0.073(4) Uani 1 1 d G U . . .
H85 H 0.075901 1.382961 1.178080 0.088 Uiso 1 1 calc R U . . .
C87 C -0.0068(10) 1.2781(10) 1.0982(10) 0.076(5) Uani 1 1 d G U . . .
H87 H -0.043422 1.300316 1.061329 0.091 Uiso 1 1 calc R U . . .
C40 C -0.0242(9) 1.1964(10) 1.0829(10) 0.080(5) Uani 1 1 d G U . . .
H40 H -0.072612 1.162889 1.035508 0.096 Uiso 1 1 calc R U . . .

loop_
_atom_site_aniso_label
_atom_site_aniso_U_11
_atom_site_aniso_U_22
_atom_site_aniso_U_33
_atom_site_aniso_U_23
_atom_site_aniso_U_13
_atom_site_aniso_U_12
Pt 0.0423(4) 0.0430(5) 0.0382(3) 0.0156(5) 0.0138(5) 0.0100(3)
Ag1 0.0986(15) 0.0606(12) 0.0456(11) 0.0202(10) 0.0165(10) 0.0046(10)
Ag2 0.0637(12) 0.0985(15) 0.0505(11) 0.0244(10) 0.0188(9) 0.0250(11)
Ag3 0.0501(10) 0.1043(15) 0.0453(10) 0.0218(10) 0.0179(8) 0.0212(10)
Ag4 0.0754(12) 0.0613(11) 0.0466(10) 0.0188(9) 0.0167(9) -0.0044(9)
Cl2 0.096(7) 0.111(6) 0.057(6) 0.036(4) 0.010(4) 0.005(7)
Cl4 0.152(15) 0.070(7) 0.062(6) 0.027(5) 0.026(6) 0.031(6)
Cl7 0.081(6) 0.113(7) 0.062(5) 0.021(4) 0.012(4) 0.030(7)
Cl9 0.047(5) 0.117(11) 0.056(5) 0.027(5) 0.016(4) 0.020(5)
Cl11 0.094(10) 0.065(6) 0.058(5) 0.029(4) 0.023(5) 0.023(4)
Cl13 0.097(5) 0.095(7) 0.055(5) 0.037(4) 0.036(4) 0.026(5)
Cl15 0.072(5) 0.169(11) 0.061(5) 0.023(5) 0.028(4) 0.000(5)
Cl17 0.110(9) 0.087(7) 0.048(5) 0.012(4) 0.025(5) -0.016(8)
S1 0.070(3) 0.089(3) 0.045(3) 0.022(2) 0.017(2) 0.007(2)
S2 0.052(2) 0.045(2) 0.042(2) 0.0188(16) 0.0149(17) 0.0117(16)
S3 0.082(3) 0.087(3) 0.052(3) 0.027(2) 0.0174(19) 0.018(2)
S4 0.088(3) 0.075(3) 0.046(3) 0.0166(18) 0.021(2) 0.019(2)
S5 0.050(2) 0.058(2) 0.048(2) 0.0212(18) 0.0192(17) 0.0182(17)
S6 0.069(3) 0.095(3) 0.049(3) 0.023(2) 0.0154(18) 0.001(2)
S7 0.0399(19) 0.051(2) 0.047(2) 0.0215(17) 0.0183(16) 0.0133(15)
S8 0.043(2) 0.049(2) 0.043(2) 0.0186(17) 0.0162(16) 0.0054(15)
C3 0.056(5) 0.063(4) 0.058(4) 0.029(3) 0.021(3) 0.020(3)
C54 0.066(7) 0.065(4) 0.058(4) 0.030(3) 0.022(3) 0.019(3)
C30 0.070(8) 0.068(4) 0.064(4) 0.035(3) 0.021(3) 0.019(4)
C56 0.063(7) 0.066(4) 0.068(4) 0.035(3) 0.021(4) 0.017(4)
C15 0.061(7) 0.066(4) 0.069(4) 0.035(3) 0.021(4) 0.022(4)
C58 0.066(7) 0.063(4) 0.062(4) 0.030(3) 0.021(3) 0.023(3)
C10 0.083(5) 0.092(7) 0.047(4) 0.030(3) 0.018(3) 0.017(5)
C78 0.073(5) 0.086(6) 0.047(4) 0.030(3) 0.018(3) 0.013(5)
C43 0.069(4) 0.087(5) 0.046(4) 0.026(3) 0.015(2) 0.011(4)
C80 0.063(5) 0.079(6) 0.051(4) 0.031(3) 0.015(3) 0.004(4)
C25 0.071(5) 0.080(6) 0.051(4) 0.031(3) 0.015(3) 0.004(5)
C82 0.081(5) 0.091(7) 0.051(4) 0.035(3) 0.019(3) 0.015(5)
C17 0.078(9) 0.058(4) 0.056(4) 0.022(3) 0.029(4) 0.013(3)
C20 0.073(7) 0.058(4) 0.057(4) 0.023(3) 0.030(3) 0.016(2)
C22 0.123(15) 0.063(4) 0.062(4) 0.023(3) 0.024(5) 0.033(4)
C27 0.106(13) 0.060(4) 0.067(4) 0.025(3) 0.041(4) 0.028(4)
C24 0.096(10) 0.060(4) 0.065(4) 0.026(3) 0.042(4) 0.018(4)
C23 0.129(13) 0.059(4) 0.064(4) 0.020(3) 0.030(5) 0.022(4)
C28 0.089(7) 0.112(6) 0.044(4) 0.014(3) 0.023(3) 0.003(6)
C89 0.081(7) 0.109(6) 0.040(4) 0.021(3) 0.018(3) 0.010(6)
C49 0.069(6) 0.093(5) 0.041(4) 0.022(3) 0.017(3) 0.015(5)
C91 0.069(6) 0.089(5) 0.037(4) 0.018(3) 0.015(3) 0.014(4)
C12 0.079(7) 0.094(5) 0.042(4) 0.013(3) 0.020(3) 0.006(5)
C93 0.087(7) 0.110(6) 0.041(4) 0.011(3) 0.020(3) 0.002(5)
C32 0.088(4) 0.065(5) 0.038(3) 0.013(2) 0.017(2) 0.009(4)
C60 0.092(5) 0.060(6) 0.041(4) 0.015(3) 0.021(3) 0.010(4)
C8 0.104(5) 0.061(7) 0.040(4) 0.016(3) 0.021(3) 0.013(5)
C62 0.109(5) 0.064(7) 0.042(4) 0.010(3) 0.015(3) 0.017(5)
C34 0.106(5) 0.068(7) 0.039(4) 0.007(3) 0.011(3) 0.017(5)
C64 0.093(5) 0.068(7) 0.041(4) 0.008(3) 0.012(3) 0.013(5)
C38 0.061(7) 0.108(6) 0.050(4) 0.027(3) 0.006(3) 0.013(5)
C72 0.073(7) 0.114(6) 0.044(4) 0.026(3) 0.008(3) 0.007(5)
C21 0.073(7) 0.104(6) 0.045(4) 0.027(3) 0.009(3) 0.005(5)
C74 0.071(6) 0.094(5) 0.043(4) 0.022(3) 0.010(3) 0.009(4)
C41 0.067(6) 0.092(5) 0.050(4) 0.023(3) 0.011(3) 0.010(5)
C76 0.064(6) 0.099(6) 0.049(4) 0.021(3) 0.010(3) 0.013(5)
C51 0.051(4) 0.090(8) 0.069(4) 0.010(4) 0.015(3) 0.011(3)
C95 0.053(4) 0.082(8) 0.070(4) 0.006(4) 0.019(3) 0.010(3)
C29 0.052(4) 0.082(8) 0.072(4) 0.007(4) 0.018(3) -0.005(3)
C96 0.053(4) 0.076(8) 0.064(4) 0.014(4) 0.018(3) -0.003(3)
C53 0.050(4) 0.059(5) 0.063(4) 0.018(3) 0.017(2) 0.007(2)
C97 0.052(4) 0.078(8) 0.063(4) 0.019(3) 0.015(3) 0.014(3)
C90 0.064(4) 0.069(5) 0.060(4) 0.031(3) 0.030(3) 0.019(3)
C92 0.071(4) 0.084(7) 0.060(4) 0.031(3) 0.032(3) 0.023(4)
C94 0.078(4) 0.101(8) 0.070(4) 0.040(4) 0.042(3) 0.030(4)
C19 0.076(4) 0.100(8) 0.077(4) 0.049(4) 0.039(3) 0.030(4)
C7 0.071(4) 0.099(8) 0.078(4) 0.050(4) 0.040(3) 0.023(4)
C26 0.065(4) 0.091(7) 0.066(4) 0.037(4) 0.030(3) 0.014(3)
Cl12 0.162(5) 0.096(4) 0.052(2) 0.014(2) 0.023(2) 0.028(3)
Br1 0.162(5) 0.096(4) 0.052(2) 0.014(2) 0.023(2) 0.028(3)
Cl8 0.127(4) 0.162(5) 0.051(2) 0.024(2) 0.011(2) -0.011(4)
Br4 0.127(4) 0.162(5) 0.051(2) 0.024(2) 0.011(2) -0.011(4)
Cl3 0.133(4) 0.180(6) 0.042(2) 0.032(2) 0.014(2) 0.071(4)
Br6 0.133(4) 0.180(6) 0.042(2) 0.032(2) 0.014(2) 0.071(4)
Cl1 0.115(4) 0.158(5) 0.051(2) 0.018(2) 0.028(2) 0.016(3)
Br7 0.115(4) 0.158(5) 0.051(2) 0.018(2) 0.028(2) 0.016(3)
Cl5 0.079(3) 0.175(6) 0.120(4) 0.010(4) 0.028(2) -0.010(3)
Br2 0.079(3) 0.175(6) 0.120(4) 0.010(4) 0.028(2) -0.010(3)
Cl16 0.193(6) 0.111(4) 0.109(4) 0.062(3) 0.034(4) 0.053(4)
Br5 0.193(6) 0.111(4) 0.109(4) 0.062(3) 0.034(4) 0.053(4)
Cl14 0.109(4) 0.220(8) 0.116(4) 0.085(4) 0.076(3) 0.041(4)
Br3 0.109(4) 0.220(8) 0.116(4) 0.085(4) 0.076(3) 0.041(4)
Cl10 0.173(5) 0.059(2) 0.084(3) 0.0230(19) 0.060(3) 0.037(2)
Br8 0.173(5) 0.059(2) 0.084(3) 0.0230(19) 0.060(3) 0.037(2)
P1 0.049(2) 0.061(3) 0.060(2) 0.023(3) 0.022(2) 0.012(2)
C1 0.058(7) 0.068(4) 0.072(5) 0.025(3) 0.026(5) 0.012(3)
C4 0.052(5) 0.068(4) 0.066(3) 0.023(3) 0.022(4) 0.012(3)
C6 0.059(6) 0.068(4) 0.069(4) 0.023(4) 0.026(5) 0.011(4)
C9 0.061(7) 0.070(5) 0.072(5) 0.021(4) 0.027(5) 0.012(5)
C11 0.064(8) 0.070(5) 0.075(6) 0.022(4) 0.028(6) 0.012(4)
C13 0.062(8) 0.069(4) 0.075(6) 0.024(4) 0.028(5) 0.013(3)
C44 0.055(4) 0.071(5) 0.064(5) 0.026(4) 0.030(4) 0.015(3)
C46 0.055(5) 0.074(5) 0.064(5) 0.028(5) 0.031(4) 0.017(4)
C48 0.061(5) 0.075(5) 0.068(6) 0.029(5) 0.032(5) 0.017(4)
C50 0.061(6) 0.074(5) 0.070(6) 0.029(4) 0.031(5) 0.018(4)
C52 0.058(5) 0.071(4) 0.067(5) 0.026(4) 0.032(4) 0.016(3)
C14 0.055(4) 0.070(4) 0.065(3) 0.026(3) 0.029(3) 0.015(3)
C45 0.057(4) 0.085(6) 0.083(6) 0.009(6) 0.026(3) 0.008(3)
C84 0.057(3) 0.070(4) 0.068(4) 0.023(3) 0.024(3) 0.010(3)
C5 0.060(4) 0.076(5) 0.076(5) 0.016(5) 0.026(4) 0.009(3)
C86 0.061(4) 0.081(6) 0.080(6) 0.013(5) 0.026(4) 0.006(4)
C47 0.061(4) 0.090(7) 0.087(7) 0.007(6) 0.027(4) 0.006(4)
C88 0.059(4) 0.093(7) 0.091(7) 0.002(6) 0.028(4) 0.004(3)
C67 0.057(4) 0.093(8) 0.063(5) 0.028(6) 0.022(4) 0.008(4)
C69 0.057(5) 0.091(8) 0.064(5) 0.028(6) 0.019(4) 0.004(5)
C71 0.057(5) 0.086(8) 0.068(5) 0.030(5) 0.019(4) 0.003(5)
C73 0.057(4) 0.078(7) 0.068(4) 0.028(5) 0.020(4) 0.006(4)
C75 0.056(4) 0.070(5) 0.064(3) 0.023(4) 0.022(3) 0.009(3)
C77 0.057(4) 0.084(7) 0.064(5) 0.026(5) 0.023(3) 0.011(4)
P2 0.065(3) 0.053(3) 0.055(2) 0.022(3) 0.022(3) 0.007(2)
C18 0.080(7) 0.062(4) 0.062(4) 0.025(3) 0.028(5) 0.011(4)
C66 0.081(8) 0.064(5) 0.060(4) 0.025(4) 0.026(5) 0.013(5)
C36 0.086(8) 0.063(5) 0.060(5) 0.024(4) 0.027(5) 0.013(4)
C68 0.090(8) 0.061(4) 0.061(5) 0.023(4) 0.028(5) 0.012(4)
C2 0.084(7) 0.059(4) 0.060(5) 0.024(3) 0.028(5) 0.009(3)
C70 0.072(5) 0.059(3) 0.059(3) 0.023(3) 0.024(3) 0.008(3)
C31 0.071(4) 0.060(4) 0.060(4) 0.026(3) 0.023(3) 0.008(3)
C33 0.072(4) 0.064(5) 0.060(5) 0.028(5) 0.023(3) 0.009(3)
C35 0.073(4) 0.069(6) 0.066(6) 0.025(5) 0.025(4) 0.006(3)
C37 0.073(5) 0.071(6) 0.068(6) 0.023(5) 0.025(4) 0.006(4)
C39 0.072(5) 0.065(5) 0.066(6) 0.022(5) 0.024(4) 0.004(4)
C42 0.071(5) 0.062(4) 0.062(5) 0.024(4) 0.023(4) 0.007(3)
C55 0.073(4) 0.056(5) 0.062(3) 0.022(3) 0.026(3) 0.008(3)
C57 0.074(5) 0.056(7) 0.062(4) 0.021(5) 0.027(4) 0.009(4)
C59 0.078(5) 0.056(7) 0.064(4) 0.021(5) 0.029(4) 0.009(5)
C61 0.078(5) 0.060(8) 0.069(5) 0.023(5) 0.031(5) 0.009(5)
C63 0.078(5) 0.060(8) 0.070(5) 0.023(5) 0.031(4) 0.009(4)
C65 0.074(4) 0.057(7) 0.066(5) 0.021(5) 0.027(4) 0.008(4)
C79 0.081(5) 0.064(5) 0.070(5) 0.026(4) 0.015(5) 0.006(4)
C81 0.073(4) 0.061(4) 0.062(3) 0.024(3) 0.023(3) 0.008(3)
C83 0.079(6) 0.061(4) 0.063(5) 0.025(4) 0.020(5) 0.007(3)
C85 0.083(7) 0.063(5) 0.063(6) 0.026(4) 0.019(5) 0.009(4)
C87 0.084(7) 0.065(5) 0.066(6) 0.025(5) 0.017(5) 0.009(4)
C40 0.085(6) 0.066(5) 0.071(5) 0.027(5) 0.014(5) 0.007(4)

loop_
_atom_type_symbol
_atom_type_description
_atom_type_scat_dispersion_real
_atom_type_scat_dispersion_imag
_atom_type_scat_source
C C 0.0033 0.0016 'International Tables Vol C Tables 4.2.6.8 and 6.1.1.4'
H H 0.0000 0.0000 'International Tables Vol C Tables 4.2.6.8 and 6.1.1.4'
Ag Ag -0.8971 1.1015 'International Tables Vol C Tables 4.2.6.8 and 6.1.1.4'
Br Br -0.2901 2.4595 'International Tables Vol C Tables 4.2.6.8 and 6.1.1.4'
Cl Cl 0.1484 0.1585 'International Tables Vol C Tables 4.2.6.8 and 6.1.1.4'
P P 0.1023 0.0942 'International Tables Vol C Tables 4.2.6.8 and 6.1.1.4'
Pt Pt -1.7033 8.3905 'International Tables Vol C Tables 4.2.6.8 and 6.1.1.4'
S S 0.1246 0.1234 'International Tables Vol C Tables 4.2.6.8 and 6.1.1.4'

loop_
_geom_angle_atom_site_label_1
_geom_angle_atom_site_label_2
_geom_angle_atom_site_label_3
_geom_angle
_geom_angle_site_symmetry_1
_geom_angle_site_symmetry_3
_geom_angle_publ_flag
S5 Pt S2 90.0(2) . . ?
S7 Pt S2 89.1(2) . . ?
S7 Pt S5 177.64(18) . . ?
S8 Pt S2 177.68(16) . . ?
S8 Pt S5 90.7(2) . . ?
S8 Pt S7 90.16(19) . . ?
Ag2 Ag1 Ag3 90.76(9) . . ?
S2 Ag1 Ag2 90.78(16) . . ?
S2 Ag1 Ag3 92.27(14) . . ?
S4 Ag1 Ag2 52.7(2) . . ?
S4 Ag1 Ag3 136.5(2) . . ?
S4 Ag1 S2 108.8(2) . . ?
S4 Ag1 S6 140.0(3) . . ?
S6 Ag1 Ag2 134.2(2) . . ?
S6 Ag1 Ag3 49.8(2) . . ?
S6 Ag1 S2 110.3(2) . . ?
Ag1 Ag2 Ag4 89.93(8) . . ?
S1 Ag2 Ag1 134.4(2) . . ?
S1 Ag2 Ag4 51.28(19) . . ?
S1 Ag2 S4 140.3(3) . . ?
S1 Ag2 S5 106.8(2) . . ?
S4 Ag2 Ag1 49.8(2) . . ?
S4 Ag2 Ag4 133.4(2) . . ?
S4 Ag2 S5 112.2(2) . . ?
S5 Ag2 Ag1 94.69(16) . . ?
S5 Ag2 Ag4 90.37(15) . . ?
Ag4 Ag3 Ag1 89.95(8) . . ?
S3 Ag3 Ag1 134.4(2) . . ?
S3 Ag3 Ag4 50.6(2) . . ?
S3 Ag3 S7 109.7(2) . . ?
S6 Ag3 Ag1 51.6(2) . . ?
S6 Ag3 Ag4 134.8(2) . . ?
S6 Ag3 S3 140.4(3) . . ?
S6 Ag3 S7 109.2(2) . . ?
S7 Ag3 Ag1 91.05(14) . . ?
S7 Ag3 Ag4 92.04(15) . . ?
Ag3 Ag4 Ag2 89.37(9) . . ?
S1 Ag4 Ag2 49.12(19) . . ?
S1 Ag4 Ag3 132.3(2) . . ?
S1 Ag4 S8 109.7(2) . . ?
S3 Ag4 Ag2 135.2(2) . . ?
S3 Ag4 Ag3 52.2(2) . . ?
S3 Ag4 S1 141.0(3) . . ?
S3 Ag4 S8 108.6(2) . . ?
S8 Ag4 Ag2 92.58(14) . . ?
S8 Ag4 Ag3 91.84(14) . . ?
Ag2 S1 Ag4 79.6(2) . . ?
C91 S1 Ag2 112.8(7) . . ?
C91 S1 Ag4 109.1(7) . . ?
Pt S2 Ag1 89.0(2) . . ?
C90 S2 Pt 109.4(6) . . ?
C90 S2 Ag1 117.0(6) . . ?
Ag4 S3 Ag3 77.2(2) . . ?
C43 S3 Ag3 109.0(7) . . ?
C43 S3 Ag4 109.7(7) . . ?
Ag1 S4 Ag2 77.5(2) . . ?
C32 S4 Ag1 112.9(7) . . ?
C32 S4 Ag2 110.1(7) . . ?
Pt S5 Ag2 87.7(2) . . ?
C3 S5 Pt 107.9(6) . . ?
C3 S5 Ag2 114.9(6) . . ?
Ag3 S6 Ag1 78.6(2) . . ?
C74 S6 Ag1 110.8(8) . . ?
C74 S6 Ag3 110.1(7) . . ?
Pt S7 Ag3 89.0(2) . . ?
C20 S7 Pt 108.3(6) . . ?
C20 S7 Ag3 115.1(6) . . ?
Pt S8 Ag4 87.6(2) . . ?
C53 S8 Pt 108.9(6) . . ?
C53 S8 Ag4 112.4(6) . . ?
C54 C3 S5 120.2(9) . . ?
C54 C3 C58 120.0 . . ?
C58 C3 S5 119.6(9) . . ?
C3 C54 Cl11 124.0(10) . . ?
C30 C54 Cl11 115.9(10) . . ?
C30 C54 C3 120.0 . . ?
C54 C30 H30 120.0 . . ?
C54 C30 C56 120.0 . . ?
C56 C30 H30 120.0 . . ?
C30 C56 Cl16 115.1(9) . . ?
C30 C56 Br5 115.1(9) . . ?
C15 C56 C30 120.0 . . ?
C15 C56 Cl16 124.3(9) . . ?
C15 C56 Br5 124.3(9) . . ?
C56 C15 H15 120.0 . . ?
C56 C15 C58 120.0 . . ?
C58 C15 H15 120.0 . . ?
C3 C58 H58 120.0 . . ?
C15 C58 C3 120.0 . . ?
C15 C58 H58 120.0 . . ?
C78 C10 H10 120.0 . . ?
C78 C10 C82 120.0 . . ?
C82 C10 H10 120.0 . . ?
C10 C78 H78 120.0 . . ?
C43 C78 C10 120.0 . . ?
C43 C78 H78 120.0 . . ?
C78 C43 S3 121.3(10) . . ?
C78 C43 C80 120.0 . . ?
C80 C43 S3 118.7(10) . . ?
C43 C80 Cl7 121.8(11) . . ?
C43 C80 C25 120.0 . . ?
C25 C80 Cl7 117.5(11) . . ?
C80 C25 H25 120.0 . . ?
C82 C25 C80 120.0 . . ?
C82 C25 H25 120.0 . . ?
C10 C82 Cl3 120.0(10) . . ?
C10 C82 Br6 120.0(10) . . ?
C25 C82 C10 120.0 . . ?
C25 C82 Cl3 119.9(10) . . ?
C25 C82 Br6 119.9(10) . . ?
C20 C17 Cl4 123.4(11) . . ?
C20 C17 C23 120.0 . . ?
C23 C17 Cl4 115.7(11) . . ?
C17 C20 S7 117.8(9) . . ?
C22 C20 S7 121.8(9) . . ?
C22 C20 C17 120.0 . . ?
C20 C22 H22 120.0 . . ?
C27 C22 C20 120.0 . . ?
C27 C22 H22 120.0 . . ?
C22 C27 H27 120.0 . . ?
C24 C27 C22 120.0 . . ?
C24 C27 H27 120.0 . . ?
C27 C24 C23 120.0 . . ?
C27 C24 Cl10 120.0(10) . . ?
C27 C24 Br8 120.0(10) . . ?
C23 C24 Cl10 119.3(9) . . ?
C23 C24 Br8 119.3(9) . . ?
C17 C23 H23 120.0 . . ?
C24 C23 C17 120.0 . . ?
C24 C23 H23 120.0 . . ?
C89 C28 C93 120.0 . . ?
C89 C28 Cl1 116.6(11) . . ?
C89 C28 Br7 116.6(11) . . ?
C93 C28 Cl1 122.6(11) . . ?
C93 C28 Br7 122.6(11) . . ?
C28 C89 H89 120.0 . . ?
C49 C89 C28 120.0 . . ?
C49 C89 H89 120.0 . . ?
C89 C49 Cl2 120.9(12) . . ?
C89 C49 C91 120.0 . . ?
C91 C49 Cl2 119.0(12) . . ?
C49 C91 S1 120.4(11) . . ?
C12 C91 S1 119.5(11) . . ?
C12 C91 C49 120.0 . . ?
C91 C12 H12 120.0 . . ?
C91 C12 C93 120.0 . . ?
C93 C12 H12 120.0 . . ?
C28 C93 H93 120.0 . . ?
C12 C93 C28 120.0 . . ?
C12 C93 H93 120.0 . . ?
C60 C32 S4 119.9(10) . . ?
C60 C32 C64 120.0 . . ?
C64 C32 S4 120.1(10) . . ?
C32 C60 Cl13 120.9(11) . . ?
C32 C60 C8 120.0 . . ?
C8 C60 Cl13 118.2(11) . . ?
C60 C8 H8 120.0 . . ?
C62 C8 C60 120.0 . . ?
C62 C8 H8 120.0 . . ?
C8 C62 Cl12 117.0(10) . . ?
C8 C62 Br1 117.0(10) . . ?
C34 C62 C8 120.0 . . ?
C34 C62 Cl12 122.4(10) . . ?
C34 C62 Br1 122.4(10) . . ?
C62 C34 H34 120.0 . . ?
C62 C34 C64 120.0 . . ?
C64 C34 H34 120.0 . . ?
C32 C64 H64 120.0 . . ?
C34 C64 C32 120.0 . . ?
C34 C64 H64 120.0 . . ?
C72 C38 C76 120.0 . . ?
C72 C38 Cl8 117.3(11) . . ?
C72 C38 Br4 117.3(11) . . ?
C76 C38 Cl8 122.5(11) . . ?
C76 C38 Br4 122.5(11) . . ?
C38 C72 H72 120.0 . . ?
C21 C72 C38 120.0 . . ?
C21 C72 H72 120.0 . . ?
C72 C21 H21 120.0 . . ?
C72 C21 C74 120.0 . . ?
C74 C21 H21 120.0 . . ?
C21 C74 S6 124.2(11) . . ?
C41 C74 S6 115.7(11) . . ?
C41 C74 C21 120.0 . . ?
C74 C41 Cl17 124.8(13) . . ?
C76 C41 Cl17 115.0(13) . . ?
C76 C41 C74 120.0 . . ?
C38 C76 H76 120.0 . . ?
C41 C76 C38 120.0 . . ?
C41 C76 H76 120.0 . . ?
C95 C51 H51 120.0 . . ?
C95 C51 C97 120.0 . . ?
C97 C51 H51 120.0 . . ?
C51 C95 C29 120.0 . . ?
C51 C95 Cl5 120.3(10) . . ?
C51 C95 Br2 120.3(10) . . ?
C29 C95 Cl5 118.9(10) . . ?
C29 C95 Br2 118.9(10) . . ?
C95 C29 H29 120.0 . . ?
C96 C29 C95 120.0 . . ?
C96 C29 H29 120.0 . . ?
C29 C96 H96 120.0 . . ?
C29 C96 C53 120.0 . . ?
C53 C96 H96 120.0 . . ?
C96 C53 S8 122.3(9) . . ?
C96 C53 C97 120.0 . . ?
C97 C53 S8 117.3(9) . . ?
C51 C97 Cl9 113.2(11) . . ?
C53 C97 Cl9 126.1(11) . . ?
C53 C97 C51 120.0 . . ?
C92 C90 S2 120.3(9) . . ?
C92 C90 C26 120.0 . . ?
C26 C90 S2 119.7(9) . . ?
C90 C92 Cl15 123.7(11) . . ?
C94 C92 Cl15 116.3(11) . . ?
C94 C92 C90 120.0 . . ?
C92 C94 H94 120.0 . . ?
C92 C94 C19 120.0 . . ?
C19 C94 H94 120.0 . . ?
C94 C19 Cl14 112.5(10) . . ?
C94 C19 Br3 112.5(10) . . ?
C7 C19 C94 120.0 . . ?
C7 C19 Cl14 126.8(11) . . ?
C7 C19 Br3 126.8(11) . . ?
C19 C7 H7 120.0 . . ?
C19 C7 C26 120.0 . . ?
C26 C7 H7 120.0 . . ?
C90 C26 H26 120.0 . . ?
C7 C26 C90 120.0 . . ?
C7 C26 H26 120.0 . . ?
C14 P1 C4 106.9(6) . . ?
C14 P1 C75 110.7(8) . . ?
C84 P1 C4 108.8(9) . . ?
C84 P1 C14 112.8(9) . . ?
C84 P1 C75 106.4(7) . . ?
C75 P1 C4 111.4(9) . . ?
C4 C1 H1 120.0 . . ?
C4 C1 C13 120.0 . . ?
C13 C1 H1 120.0 . . ?
C1 C4 P1 122.3(10) . . ?
C6 C4 P1 117.7(10) . . ?
C6 C4 C1 120.0 . . ?
C4 C6 H6 120.0 . . ?
C4 C6 C9 120.0 . . ?
C9 C6 H6 120.0 . . ?
C6 C9 H9 120.0 . . ?
C11 C9 C6 120.0 . . ?
C11 C9 H9 120.0 . . ?
C9 C11 H11 120.0 . . ?
C9 C11 C13 120.0 . . ?
C13 C11 H11 120.0 . . ?
C1 C13 H13 120.0 . . ?
C11 C13 C1 120.0 . . ?
C11 C13 H13 120.0 . . ?
C46 C44 H44 120.0 . . ?
C46 C44 C14 120.0 . . ?
C14 C44 H44 120.0 . . ?
C44 C46 H46 120.0 . . ?
C48 C46 C44 120.0 . . ?
C48 C46 H46 120.0 . . ?
C46 C48 H48 120.0 . . ?
C46 C48 C50 120.0 . . ?
C50 C48 H48 120.0 . . ?
C48 C50 H50 120.0 . . ?
C52 C50 C48 120.0 . . ?
C52 C50 H50 120.0 . . ?
C50 C52 H52 120.0 . . ?
C50 C52 C14 120.0 . . ?
C14 C52 H52 120.0 . . ?
C44 C14 P1 116.7(9) . . ?
C52 C14 P1 123.2(9) . . ?
C52 C14 C44 120.0 . . ?
C84 C45 H45 120.0 . . ?
C84 C45 C88 120.0 . . ?
C88 C45 H45 120.0 . . ?
C45 C84 P1 122.3(10) . . ?
C45 C84 C5 120.0 . . ?
C5 C84 P1 117.7(10) . . ?
C84 C5 H5 120.0 . . ?
C86 C5 C84 120.0 . . ?
C86 C5 H5 120.0 . . ?
C5 C86 H86 120.0 . . ?
C47 C86 C5 120.0 . . ?
C47 C86 H86 120.0 . . ?
C86 C47 H47 120.0 . . ?
C86 C47 C88 120.0 . . ?
C88 C47 H47 120.0 . . ?
C45 C88 H88 120.0 . . ?
C47 C88 C45 120.0 . . ?
C47 C88 H88 120.0 . . ?
C69 C67 H67 120.0 . . ?
C69 C67 C77 120.0 . . ?
C77 C67 H67 120.0 . . ?
C67 C69 H69 120.0 . . ?
C67 C69 C71 120.0 . . ?
C71 C69 H69 120.0 . . ?
C69 C71 H71 120.0 . . ?
C73 C71 C69 120.0 . . ?
C73 C71 H71 120.0 . . ?
C71 C73 H73 120.0 . . ?
C75 C73 C71 120.0 . . ?
C75 C73 H73 120.0 . . ?
C73 C75 P1 120.2(10) . . ?
C73 C75 C77 120.0 . . ?
C77 C75 P1 119.8(9) . . ?
C67 C77 H77 120.0 . . ?
C75 C77 C67 120.0 . . ?
C75 C77 H77 120.0 . . ?
C70 P2 C55 110.0(9) . . ?
C70 P2 C81 106.8(7) . . ?
C31 P2 C70 111.2(9) . . ?
C31 P2 C55 107.0(6) . . ?
C31 P2 C81 111.1(9) . . ?
C55 P2 C81 110.7(9) . . ?
C66 C18 H18 120.0 . . ?
C66 C18 C70 120.0 . . ?
C70 C18 H18 120.0 . . ?
C18 C66 H66 120.0 . . ?
C36 C66 C18 120.0 . . ?
C36 C66 H66 120.0 . . ?
C66 C36 H36 120.0 . . ?
C68 C36 C66 120.0 . . ?
C68 C36 H36 120.0 . . ?
C36 C68 H68 120.0 . . ?
C36 C68 C2 120.0 . . ?
C2 C68 H68 120.0 . . ?
C68 C2 H2 120.0 . . ?
C68 C2 C70 120.0 . . ?
C70 C2 H2 120.0 . . ?
C18 C70 P2 120.1(9) . . ?
C2 C70 P2 119.7(9) . . ?
C2 C70 C18 120.0 . . ?
C33 C31 P2 121.0(10) . . ?
C33 C31 C42 120.0 . . ?
C42 C31 P2 118.8(10) . . ?
C31 C33 H33 120.0 . . ?
C31 C33 C35 120.0 . . ?
C35 C33 H33 120.0 . . ?
C33 C35 H35 120.0 . . ?
C37 C35 C33 120.0 . . ?
C37 C35 H35 120.0 . . ?
C35 C37 H37 120.0 . . ?
C39 C37 C35 120.0 . . ?
C39 C37 H37 120.0 . . ?
C37 C39 H39 120.0 . . ?
C42 C39 C37 120.0 . . ?
C42 C39 H39 120.0 . . ?
C31 C42 H42 120.0 . . ?
C39 C42 C31 120.0 . . ?
C39 C42 H42 120.0 . . ?
C57 C55 P2 117.7(10) . . ?
C57 C55 C65 120.0 . . ?
C65 C55 P2 122.2(10) . . ?
C55 C57 H57 120.0 . . ?
C55 C57 C59 120.0 . . ?
C59 C57 H57 120.0 . . ?
C57 C59 H59 120.0 . . ?
C61 C59 C57 120.0 . . ?
C61 C59 H59 120.0 . . ?
C59 C61 H61 120.0 . . ?
C59 C61 C63 120.0 . . ?
C63 C61 H61 120.0 . . ?
C61 C63 H63 120.0 . . ?
C65 C63 C61 120.0 . . ?
C65 C63 H63 120.0 . . ?
C55 C65 H65 120.0 . . ?
C63 C65 C55 120.0 . . ?
C63 C65 H65 120.0 . . ?
C81 C79 H79 120.0 . . ?
C81 C79 C40 120.0 . . ?
C40 C79 H79 120.0 . . ?
C79 C81 P2 119.0(10) . . ?
C83 C81 P2 121.0(10) . . ?
C83 C81 C79 120.0 . . ?
C81 C83 H83 120.0 . . ?
C85 C83 C81 120.0 . . ?
C85 C83 H83 120.0 . . ?
C83 C85 H85 120.0 . . ?
C87 C85 C83 120.0 . . ?
C87 C85 H85 120.0 . . ?
C85 C87 H87 120.0 . . ?
C85 C87 C40 120.0 . . ?
C40 C87 H87 120.0 . . ?
C79 C40 H40 120.0 . . ?
C87 C40 C79 120.0 . . ?
C87 C40 H40 120.0 . . ?

loop_
_geom_bond_atom_site_label_1
_geom_bond_atom_site_label_2
_geom_bond_distance
_geom_bond_site_symmetry_2
_geom_bond_publ_flag
Pt S2 2.347(6) . ?
Pt S5 2.332(5) . ?
Pt S7 2.321(5) . ?
Pt S8 2.306(6) . ?
Ag1 Ag2 3.065(4) . ?
Ag1 Ag3 3.127(3) . ?
Ag1 S2 2.541(6) . ?
Ag1 S4 2.396(8) . ?
Ag1 S6 2.499(8) . ?
Ag2 Ag4 3.164(3) . ?
Ag2 S1 2.433(8) . ?
Ag2 S4 2.496(9) . ?
Ag2 S5 2.548(7) . ?
Ag3 Ag4 3.102(3) . ?
Ag3 S3 2.513(9) . ?
Ag3 S6 2.435(9) . ?
Ag3 S7 2.548(6) . ?
Ag4 S1 2.510(8) . ?
Ag4 S3 2.458(8) . ?
Ag4 S8 2.562(6) . ?
Cl2 C49 1.63(2) . ?
Cl4 C17 1.70(2) . ?
Cl7 C80 1.660(18) . ?
Cl9 C97 1.652(19) . ?
Cl11 C54 1.632(18) . ?
Cl13 C60 1.644(17) . ?
Cl15 C92 1.632(17) . ?
Cl17 C41 1.63(2) . ?
S1 C91 1.786(14) . ?
S2 C90 1.815(13) . ?
S3 C43 1.813(13) . ?
S4 C32 1.796(13) . ?
S5 C3 1.851(12) . ?
S6 C74 1.779(14) . ?
S7 C20 1.854(13) . ?
S8 C53 1.877(12) . ?
C3 C54 1.3900 . ?
C3 C58 1.3900 . ?
C54 C30 1.3900 . ?
C30 H30 0.9500 . ?
C30 C56 1.3900 . ?
C56 C15 1.3900 . ?
C56 Cl16 1.783(12) . ?
C56 Br5 1.783(12) . ?
C15 H15 0.9500 . ?
C15 C58 1.3900 . ?
C58 H58 0.9500 . ?
C10 H10 0.9500 . ?
C10 C78 1.3900 . ?
C10 C82 1.3900 . ?
C78 H78 0.9500 . ?
C78 C43 1.3900 . ?
C43 C80 1.3900 . ?
C80 C25 1.3900 . ?
C25 H25 0.9500 . ?
C25 C82 1.3900 . ?
C82 Cl3 1.791(12) . ?
C82 Br6 1.791(12) . ?
C17 C20 1.3900 . ?
C17 C23 1.3900 . ?
C20 C22 1.3900 . ?
C22 H22 0.9500 . ?
C22 C27 1.3900 . ?
C27 H27 0.9500 . ?
C27 C24 1.3900 . ?
C24 C23 1.3900 . ?
C24 Cl10 1.807(12) . ?
C24 Br8 1.807(12) . ?
C23 H23 0.9500 . ?
C28 C89 1.3900 . ?
C28 C93 1.3900 . ?
C28 Cl1 1.837(13) . ?
C28 Br7 1.837(13) . ?
C89 H89 0.9500 . ?
C89 C49 1.3900 . ?
C49 C91 1.3900 . ?
C91 C12 1.3900 . ?
C12 H12 0.9500 . ?
C12 C93 1.3900 . ?
C93 H93 0.9500 . ?
C32 C60 1.3900 . ?
C32 C64 1.3900 . ?
C60 C8 1.3900 . ?
C8 H8 0.9500 . ?
C8 C62 1.3900 . ?
C62 C34 1.3900 . ?
C62 Cl12 1.847(12) . ?
C62 Br1 1.847(12) . ?
C34 H34 0.9500 . ?
C34 C64 1.3900 . ?
C64 H64 0.9500 . ?
C38 C72 1.3900 . ?
C38 C76 1.3900 . ?
C38 Cl8 1.837(13) . ?
C38 Br4 1.837(13) . ?
C72 H72 0.9500 . ?
C72 C21 1.3900 . ?
C21 H21 0.9500 . ?
C21 C74 1.3900 . ?
C74 C41 1.3900 . ?
C41 C76 1.3900 . ?
C76 H76 0.9500 . ?
C51 H51 0.9500 . ?
C51 C95 1.3900 . ?
C51 C97 1.3900 . ?
C95 C29 1.3900 . ?
C95 Cl5 1.782(12) . ?
C95 Br2 1.782(12) . ?
C29 H29 0.9500 . ?
C29 C96 1.3900 . ?
C96 H96 0.9500 . ?
C96 C53 1.3900 . ?
C53 C97 1.3900 . ?
C90 C92 1.3900 . ?
C90 C26 1.3900 . ?
C92 C94 1.3900 . ?
C94 H94 0.9500 . ?
C94 C19 1.3900 . ?
C19 C7 1.3900 . ?
C19 Cl14 1.792(13) . ?
C19 Br3 1.792(13) . ?
C7 H7 0.9500 . ?
C7 C26 1.3900 . ?
C26 H26 0.9500 . ?
P1 C4 1.802(10) . ?
P1 C14 1.781(10) . ?
P1 C84 1.766(10) . ?
P1 C75 1.794(10) . ?
C1 H1 0.9500 . ?
C1 C4 1.3900 . ?
C1 C13 1.3900 . ?
C4 C6 1.3900 . ?
C6 H6 0.9500 . ?
C6 C9 1.3900 . ?
C9 H9 0.9500 . ?
C9 C11 1.3900 . ?
C11 H11 0.9500 . ?
C11 C13 1.3900 . ?
C13 H13 0.9500 . ?
C44 H44 0.9500 . ?
C44 C46 1.3900 . ?
C44 C14 1.3900 . ?
C46 H46 0.9500 . ?
C46 C48 1.3900 . ?
C48 H48 0.9500 . ?
C48 C50 1.3900 . ?
C50 H50 0.9500 . ?
C50 C52 1.3900 . ?
C52 H52 0.9500 . ?
C52 C14 1.3900 . ?
C45 H45 0.9500 . ?
C45 C84 1.3900 . ?
C45 C88 1.3900 . ?
C84 C5 1.3900 . ?
C5 H5 0.9500 . ?
C5 C86 1.3900 . ?
C86 H86 0.9500 . ?
C86 C47 1.3900 . ?
C47 H47 0.9500 . ?
C47 C88 1.3900 . ?
C88 H88 0.9500 . ?
C67 H67 0.9500 . ?
C67 C69 1.3900 . ?
C67 C77 1.3900 . ?
C69 H69 0.9500 . ?
C69 C71 1.3900 . ?
C71 H71 0.9500 . ?
C71 C73 1.3900 . ?
C73 H73 0.9500 . ?
C73 C75 1.3900 . ?
C75 C77 1.3900 . ?
C77 H77 0.9500 . ?
P2 C70 1.787(10) . ?
P2 C31 1.784(10) . ?
P2 C55 1.797(10) . ?
P2 C81 1.801(10) . ?
C18 H18 0.9500 . ?
C18 C66 1.3900 . ?
C18 C70 1.3900 . ?
C66 H66 0.9500 . ?
C66 C36 1.3900 . ?
C36 H36 0.9500 . ?
C36 C68 1.3900 . ?
C68 H68 0.9500 . ?
C68 C2 1.3900 . ?
C2 H2 0.9500 . ?
C2 C70 1.3900 . ?
C31 C33 1.3900 . ?
C31 C42 1.3900 . ?
C33 H33 0.9500 . ?
C33 C35 1.3900 . ?
C35 H35 0.9500 . ?
C35 C37 1.3900 . ?
C37 H37 0.9500 . ?
C37 C39 1.3900 . ?
C39 H39 0.9500 . ?
C39 C42 1.3900 . ?
C42 H42 0.9500 . ?
C55 C57 1.3900 . ?
C55 C65 1.3900 . ?
C57 H57 0.9500 . ?
C57 C59 1.3900 . ?
C59 H59 0.9500 . ?
C59 C61 1.3900 . ?
C61 H61 0.9500 . ?
C61 C63 1.3900 . ?
C63 H63 0.9500 . ?
C63 C65 1.3900 . ?
C65 H65 0.9500 . ?
C79 H79 0.9500 . ?
C79 C81 1.3900 . ?
C79 C40 1.3900 . ?
C81 C83 1.3900 . ?
C83 H83 0.9500 . ?
C83 C85 1.3900 . ?
C85 H85 0.9500 . ?
C85 C87 1.3900 . ?
C87 H87 0.9500 . ?
C87 C40 1.3900 . ?
C40 H40 0.9500 . ?

loop_
_geom_torsion_atom_site_label_1
_geom_torsion_atom_site_label_2
_geom_torsion_atom_site_label_3
_geom_torsion_atom_site_label_4
_geom_torsion
_geom_torsion_site_symmetry_1
_geom_torsion_site_symmetry_2
_geom_torsion_site_symmetry_3
_geom_torsion_site_symmetry_4
_geom_torsion_publ_flag
Pt S2 C90 C92 70.8(10) . . . . ?
Pt S2 C90 C26 -111.2(9) . . . . ?
Pt S5 C3 C54 73.7(9) . . . . ?
Pt S5 C3 C58 -111.2(9) . . . . ?
Pt S7 C20 C17 66.2(11) . . . . ?
Pt S7 C20 C22 -120.9(9) . . . . ?
Pt S8 C53 C96 -113.8(10) . . . . ?
Pt S8 C53 C97 74.1(10) . . . . ?
Ag1 S2 C90 C92 169.9(8) . . . . ?
Ag1 S2 C90 C26 -12.1(12) . . . . ?
Ag1 S4 C32 C60 174.5(8) . . . . ?
Ag1 S4 C32 C64 -4.2(13) . . . . ?
Ag1 S6 C74 C21 72.2(13) . . . . ?
Ag1 S6 C74 C41 -106.4(10) . . . . ?
Ag2 S1 C91 C49 168.9(8) . . . . ?
Ag2 S1 C91 C12 -8.1(13) . . . . ?
Ag2 S4 C32 C60 -100.9(10) . . . . ?
Ag2 S4 C32 C64 80.4(11) . . . . ?
Ag2 S5 C3 C54 169.6(7) . . . . ?
Ag2 S5 C3 C58 -15.3(11) . . . . ?
Ag3 S3 C43 C78 72.5(11) . . . . ?
Ag3 S3 C43 C80 -109.6(9) . . . . ?
Ag3 S6 C74 C21 -12.9(14) . . . . ?
Ag3 S6 C74 C41 168.5(8) . . . . ?
Ag3 S7 C20 C17 163.9(9) . . . . ?
Ag3 S7 C20 C22 -23.2(12) . . . . ?
Ag4 S1 C91 C49 -104.6(10) . . . . ?
Ag4 S1 C91 C12 78.4(11) . . . . ?
Ag4 S3 C43 C78 -10.3(13) . . . . ?
Ag4 S3 C43 C80 167.6(8) . . . . ?
Ag4 S8 C53 C96 -18.4(12) . . . . ?
Ag4 S8 C53 C97 169.4(8) . . . . ?
Cl2 C49 C91 S1 -0.2(16) . . . . ?
Cl2 C49 C91 C12 176.8(16) . . . . ?
Cl4 C17 C20 S7 4.2(18) . . . . ?
Cl4 C17 C20 C22 -168.8(18) . . . . ?
Cl4 C17 C23 C24 169.6(17) . . . . ?
Cl7 C80 C25 C82 -170.7(15) . . . . ?
Cl11 C54 C30 C56 176.3(15) . . . . ?
Cl13 C60 C8 C62 -169.0(15) . . . . ?
Cl15 C92 C94 C19 180.0(16) . . . . ?
Cl17 C41 C76 C38 -174.7(16) . . . . ?
S1 C91 C12 C93 177.0(16) . . . . ?
S2 C90 C92 Cl15 -2.0(16) . . . . ?
S2 C90 C92 C94 177.9(13) . . . . ?
S2 C90 C26 C7 -177.9(13) . . . . ?
S3 C43 C80 Cl7 -7.6(15) . . . . ?
S3 C43 C80 C25 -177.9(15) . . . . ?
S4 C32 C60 Cl13 -10.0(15) . . . . ?
S4 C32 C60 C8 -178.7(15) . . . . ?
S4 C32 C64 C34 178.7(15) . . . . ?
S5 C3 C54 Cl11 -0.8(15) . . . . ?
S5 C3 C54 C30 175.2(13) . . . . ?
S5 C3 C58 C15 -175.2(13) . . . . ?
S6 C74 C41 Cl17 -7.1(16) . . . . ?
S6 C74 C41 C76 178.7(15) . . . . ?
S7 C20 C22 C27 -172.8(14) . . . . ?
S8 C53 C97 Cl9 2.5(17) . . . . ?
S8 C53 C97 C51 172.3(13) . . . . ?
C3 C54 C30 C56 0.0 . . . . ?
C54 C3 C58 C15 0.0 . . . . ?
C54 C30 C56 C15 0.0 . . . . ?
C54 C30 C56 Cl16 -171.3(13) . . . . ?
C54 C30 C56 Br5 -171.3(13) . . . . ?
C30 C56 C15 C58 0.0 . . . . ?
C56 C15 C58 C3 0.0 . . . . ?
C58 C3 C54 Cl11 -176.0(16) . . . . ?
C58 C3 C54 C30 0.0 . . . . ?
C10 C78 C43 S3 177.8(15) . . . . ?
C10 C78 C43 C80 0.0 . . . . ?
C78 C10 C82 C25 0.0 . . . . ?
C78 C10 C82 Cl3 176.2(16) . . . . ?
C78 C10 C82 Br6 176.2(16) . . . . ?
C78 C43 C80 Cl7 170.3(16) . . . . ?
C78 C43 C80 C25 0.0 . . . . ?
C43 C80 C25 C82 0.0 . . . . ?
C80 C25 C82 C10 0.0 . . . . ?
C80 C25 C82 Cl3 -176.2(16) . . . . ?
C80 C25 C82 Br6 -176.2(16) . . . . ?
C82 C10 C78 C43 0.0 . . . . ?
C17 C20 C22 C27 0.0 . . . . ?
C20 C17 C23 C24 0.0 . . . . ?
C20 C22 C27 C24 0.0 . . . . ?
C22 C27 C24 C23 0.0 . . . . ?
C22 C27 C24 Cl10 170.4(15) . . . . ?
C22 C27 C24 Br8 170.4(15) . . . . ?
C27 C24 C23 C17 0.0 . . . . ?
C23 C17 C20 S7 173.0(14) . . . . ?
C23 C17 C20 C22 0.0 . . . . ?
C28 C89 C49 Cl2 -176.7(17) . . . . ?
C28 C89 C49 C91 0.0 . . . . ?
C89 C28 C93 C12 0.0 . . . . ?
C89 C49 C91 S1 -176.9(16) . . . . ?
C89 C49 C91 C12 0.0 . . . . ?
C49 C91 C12 C93 0.0 . . . . ?
C91 C12 C93 C28 0.0 . . . . ?
C93 C28 C89 C49 0.0 . . . . ?
C32 C60 C8 C62 0.0 . . . . ?
C60 C32 C64 C34 0.0 . . . . ?
C60 C8 C62 C34 0.0 . . . . ?
C60 C8 C62 Cl12 -170.9(15) . . . . ?
C60 C8 C62 Br1 -170.9(15) . . . . ?
C8 C62 C34 C64 0.0 . . . . ?
C62 C34 C64 C32 0.0 . . . . ?
C64 C32 C60 Cl13 168.7(15) . . . . ?
C64 C32 C60 C8 0.0 . . . . ?
C38 C72 C21 C74 0.0 . . . . ?
C72 C38 C76 C41 0.0 . . . . ?
C72 C21 C74 S6 -178.5(16) . . . . ?
C72 C21 C74 C41 0.0 . . . . ?
C21 C74 C41 Cl17 174.2(17) . . . . ?
C21 C74 C41 C76 0.0 . . . . ?
C74 C41 C76 C38 0.0 . . . . ?
C76 C38 C72 C21 0.0 . . . . ?
C51 C95 C29 C96 0.0 . . . . ?
C95 C51 C97 Cl9 171.1(15) . . . . ?
C95 C51 C97 C53 0.0 . . . . ?
C95 C29 C96 C53 0.0 . . . . ?
C29 C96 C53 S8 -171.9(13) . . . . ?
C29 C96 C53 C97 0.0 . . . . ?
C96 C53 C97 Cl9 -169.9(18) . . . . ?
C96 C53 C97 C51 0.0 . . . . ?
C97 C51 C95 C29 0.0 . . . . ?
C97 C51 C95 Cl5 -169.9(15) . . . . ?
C97 C51 C95 Br2 -169.9(15) . . . . ?
C90 C92 C94 C19 0.0 . . . . ?
C92 C90 C26 C7 0.0 . . . . ?
C92 C94 C19 C7 0.0 . . . . ?
C92 C94 C19 Cl14 -170.9(13) . . . . ?
C92 C94 C19 Br3 -170.9(13) . . . . ?
C94 C19 C7 C26 0.0 . . . . ?
C19 C7 C26 C90 0.0 . . . . ?
C26 C90 C92 Cl15 -180.0(17) . . . . ?
C26 C90 C92 C94 0.0 . . . . ?
Cl12 C62 C34 C64 170.3(16) . . . . ?
Br1 C62 C34 C64 170.3(16) . . . . ?
Cl8 C38 C72 C21 174.5(14) . . . . ?
Cl8 C38 C76 C41 -174.2(15) . . . . ?
Br4 C38 C72 C21 174.5(14) . . . . ?
Br4 C38 C76 C41 -174.2(15) . . . . ?
Cl1 C28 C89 C49 -169.8(16) . . . . ?
Cl1 C28 C93 C12 169.1(17) . . . . ?
Br7 C28 C89 C49 -169.8(16) . . . . ?
Br7 C28 C93 C12 169.1(17) . . . . ?
Cl5 C95 C29 C96 170.0(14) . . . . ?
Br2 C95 C29 C96 170.0(14) . . . . ?
Cl16 C56 C15 C58 170.4(14) . . . . ?
Br5 C56 C15 C58 170.4(14) . . . . ?
Cl14 C19 C7 C26 169.5(15) . . . . ?
Br3 C19 C7 C26 169.5(15) . . . . ?
Cl10 C24 C23 C17 -170.4(15) . . . . ?
Br8 C24 C23 C17 -170.4(15) . . . . ?
P1 C4 C6 C9 179.5(13) . . . . ?
P1 C84 C5 C86 179.7(15) . . . . ?
P1 C75 C77 C67 176.9(14) . . . . ?
C1 C4 C6 C9 0.0 . . . . ?
C4 P1 C14 C44 53.1(12) . . . . ?
C4 P1 C14 C52 -129.6(10) . . . . ?
C4 P1 C84 C45 7.2(15) . . . . ?
C4 P1 C84 C5 -172.5(11) . . . . ?
C4 P1 C75 C73 69.4(12) . . . . ?
C4 P1 C75 C77 -107.5(11) . . . . ?
C4 C1 C13 C11 0.0 . . . . ?
C4 C6 C9 C11 0.0 . . . . ?
C6 C9 C11 C13 0.0 . . . . ?
C9 C11 C13 C1 0.0 . . . . ?
C13 C1 C4 P1 -179.5(13) . . . . ?
C13 C1 C4 C6 0.0 . . . . ?
C44 C46 C48 C50 0.0 . . . . ?
C46 C44 C14 P1 177.4(12) . . . . ?
C46 C44 C14 C52 0.0 . . . . ?
C46 C48 C50 C52 0.0 . . . . ?
C48 C50 C52 C14 0.0 . . . . ?
C50 C52 C14 P1 -177.2(13) . . . . ?
C50 C52 C14 C44 0.0 . . . . ?
C14 P1 C4 C1 -125.6(10) . . . . ?
C14 P1 C4 C6 54.9(12) . . . . ?
C14 P1 C84 C45 -111.3(13) . . . . ?
C14 P1 C84 C5 69.0(13) . . . . ?
C14 P1 C75 C73 -171.8(10) . . . . ?
C14 P1 C75 C77 11.2(13) . . . . ?
C14 C44 C46 C48 0.0 . . . . ?
C45 C84 C5 C86 0.0 . . . . ?
C84 P1 C4 C1 112.3(12) . . . . ?
C84 P1 C4 C6 -67.2(12) . . . . ?
C84 P1 C14 C44 172.6(9) . . . . ?
C84 P1 C14 C52 -10.1(13) . . . . ?
C84 P1 C75 C73 -48.9(14) . . . . ?
C84 P1 C75 C77 134.1(10) . . . . ?
C84 C45 C88 C47 0.0 . . . . ?
C84 C5 C86 C47 0.0 . . . . ?
C5 C86 C47 C88 0.0 . . . . ?
C86 C47 C88 C45 0.0 . . . . ?
C88 C45 C84 P1 -179.7(16) . . . . ?
C88 C45 C84 C5 0.0 . . . . ?
C67 C69 C71 C73 0.0 . . . . ?
C69 C67 C77 C75 0.0 . . . . ?
C69 C71 C73 C75 0.0 . . . . ?
C71 C73 C75 P1 -176.9(14) . . . . ?
C71 C73 C75 C77 0.0 . . . . ?
C73 C75 C77 C67 0.0 . . . . ?
C75 P1 C4 C1 -4.6(13) . . . . ?
C75 P1 C4 C6 175.9(9) . . . . ?
C75 P1 C14 C44 -68.3(11) . . . . ?
C75 P1 C14 C52 108.9(11) . . . . ?
C75 P1 C84 C45 127.2(11) . . . . ?
C75 P1 C84 C5 -52.5(14) . . . . ?
C77 C67 C69 C71 0.0 . . . . ?
P2 C31 C33 C35 175.2(13) . . . . ?
P2 C31 C42 C39 -175.3(13) . . . . ?
P2 C55 C57 C59 -176.9(13) . . . . ?
P2 C55 C65 C63 176.8(14) . . . . ?
P2 C81 C83 C85 -179.1(15) . . . . ?
C18 C66 C36 C68 0.0 . . . . ?
C66 C18 C70 P2 175.3(13) . . . . ?
C66 C18 C70 C2 0.0 . . . . ?
C66 C36 C68 C2 0.0 . . . . ?
C36 C68 C2 C70 0.0 . . . . ?
C68 C2 C70 P2 -175.3(13) . . . . ?
C68 C2 C70 C18 0.0 . . . . ?
C70 P2 C31 C33 12.2(13) . . . . ?
C70 P2 C31 C42 -172.5(9) . . . . ?
C70 P2 C55 C57 69.9(11) . . . . ?
C70 P2 C55 C65 -106.9(11) . . . . ?
C70 P2 C81 C79 46.0(13) . . . . ?
C70 P2 C81 C83 -134.9(11) . . . . ?
C70 C18 C66 C36 0.0 . . . . ?
C31 P2 C70 C18 -75.1(12) . . . . ?
C31 P2 C70 C2 100.2(11) . . . . ?
C31 P2 C55 C57 -51.1(13) . . . . ?
C31 P2 C55 C65 132.1(10) . . . . ?
C31 P2 C81 C79 167.5(10) . . . . ?
C31 P2 C81 C83 -13.4(14) . . . . ?
C31 C33 C35 C37 0.0 . . . . ?
C33 C31 C42 C39 0.0 . . . . ?
C33 C35 C37 C39 0.0 . . . . ?
C35 C37 C39 C42 0.0 . . . . ?
C37 C39 C42 C31 0.0 . . . . ?
C42 C31 C33 C35 0.0 . . . . ?
C55 P2 C70 C18 166.5(10) . . . . ?
C55 P2 C70 C2 -18.2(13) . . . . ?
C55 P2 C31 C33 132.5(10) . . . . ?
C55 P2 C31 C42 -52.3(13) . . . . ?
C55 P2 C81 C79 -73.8(12) . . . . ?
C55 P2 C81 C83 105.3(12) . . . . ?
C55 C57 C59 C61 0.0 . . . . ?
C57 C55 C65 C63 0.0 . . . . ?
C57 C59 C61 C63 0.0 . . . . ?
C59 C61 C63 C65 0.0 . . . . ?
C61 C63 C65 C55 0.0 . . . . ?
C65 C55 C57 C59 0.0 . . . . ?
C79 C81 C83 C85 0.0 . . . . ?
C81 P2 C70 C18 46.2(13) . . . . ?
C81 P2 C70 C2 -138.4(10) . . . . ?
C81 P2 C31 C33 -106.6(12) . . . . ?
C81 P2 C31 C42 68.7(12) . . . . ?
C81 P2 C55 C57 -172.2(9) . . . . ?
C81 P2 C55 C65 10.9(13) . . . . ?
C81 C79 C40 C87 0.0 . . . . ?
C81 C83 C85 C87 0.0 . . . . ?
C83 C85 C87 C40 0.0 . . . . ?
C85 C87 C40 C79 0.0 . . . . ?
C40 C79 C81 P2 179.1(14) . . . . ?
C40 C79 C81 C83 0.0 . . . . ?

loop_
_smtbx_masks_void_nr
_smtbx_masks_void_average_x
_smtbx_masks_void_average_y
_smtbx_masks_void_average_z
_smtbx_masks_void_volume
_smtbx_masks_void_count_electrons
_smtbx_masks_void_content
1 0.000 0.000 0.000 0.2 0.1 ?
2 0.073 0.219 0.620 7.2 0.5 ?
3 -0.073 0.781 0.380 7.2 0.4 ?
4 0.010 0.031 0.030 0.0 0.0 ?
5 0.021 0.031 0.010 0.0 0.0 ?
6 0.255 0.979 0.385 10.0 1.1 ?
7 0.407 0.896 0.895 15.9 0.8 ?
8 0.482 0.641 0.383 9.1 1.4 ?
9 0.518 0.359 0.617 9.1 1.6 ?
10 0.593 0.104 0.105 15.9 0.8 ?
11 0.745 0.021 0.615 10.0 1.0 ?
12 0.979 0.969 0.990 0.0 0.0 ?
13 0.990 0.969 0.970 0.0 0.0 ?
